data_4506572
loop_
_publ_author_name
'Nasser, Nasser'
'Puddephatt, Richard J.'

_publ_section_title
;
 A Diphosphine Ligand with Amide Functionality and Its Complexes with
 Gold(I) and Silver(I): Self-Assembly of Sheet Structures
;
_journal_issue 8
_journal_name_full 'Crystal Growth &amp; Design'
_journal_page_first 4275
_journal_paper_doi 10.1021/cg300798p
_journal_volume 12
_journal_year 2012
_chemical_formula_moiety 'C20 H17 Ag F3 N O3 P'
_chemical_formula_sum 'C20 H17 Ag F3 N O3 P'
_chemical_formula_weight 515.19
_chemical_name_systematic
; 
 ? 
;
_space_group_IT_number 2
_symmetry_cell_setting triclinic
_symmetry_space_group_name_Hall '-P 1'
_symmetry_space_group_name_H-M 'P -1'
_atom_sites_solution_hydrogens geom
_atom_sites_solution_primary direct
_atom_sites_solution_secondary difmap
_audit_creation_method SHELXL-97
_cell_angle_alpha 111.780(3)
_cell_angle_beta 105.439(2)
_cell_angle_gamma 93.347(3)
_cell_formula_units_Z 2
_cell_length_a 9.5496(11)
_cell_length_b 11.4242(13)
_cell_length_c 12.1520(13)
_cell_measurement_reflns_used 3674
_cell_measurement_temperature 150(2)
_cell_measurement_theta_max 22.52
_cell_measurement_theta_min 2.25
_cell_volume 1168.2(2)
_computing_cell_refinement 'Bruker SMART'
_computing_data_collection 'Bruker SMART'
_computing_data_reduction 'Bruker SAINT'
_computing_molecular_graphics 'Bruker SHELXTL'
_computing_publication_material 'Bruker SHELXTL'
_computing_structure_refinement 'SHELXL-97 (Sheldrick, 2008)'
_computing_structure_solution 'SHELXS-97 (Sheldrick, 2008)'
_diffrn_ambient_temperature 150(2)
_diffrn_measured_fraction_theta_full 0.997
_diffrn_measured_fraction_theta_max 0.997
_diffrn_measurement_device_type 'CCD area detector'
_diffrn_measurement_method 'phi and omega scans'
_diffrn_radiation_monochromator graphite
_diffrn_radiation_source 'fine-focus sealed tube'
_diffrn_radiation_type MoK\a
_diffrn_radiation_wavelength 0.71073
_diffrn_reflns_av_R_equivalents 0.0528
_diffrn_reflns_av_sigmaI/netI 0.0760
_diffrn_reflns_limit_h_max 12
_diffrn_reflns_limit_h_min -12
_diffrn_reflns_limit_k_max 14
_diffrn_reflns_limit_k_min -13
_diffrn_reflns_limit_l_max 12
_diffrn_reflns_limit_l_min -15
_diffrn_reflns_number 16687
_diffrn_reflns_theta_full 27.49
_diffrn_reflns_theta_max 27.49
_diffrn_reflns_theta_min 1.90
_exptl_absorpt_coefficient_mu 0.973
_exptl_absorpt_correction_T_max 0.7456
_exptl_absorpt_correction_T_min 0.6721
_exptl_absorpt_correction_type multi-scan
_exptl_absorpt_process_details SADABS
_exptl_crystal_colour colourless
_exptl_crystal_density_diffrn 1.465
_exptl_crystal_density_method 'not measured'
_exptl_crystal_description needle
_exptl_crystal_F_000 514
_exptl_crystal_size_max 0.081
_exptl_crystal_size_mid 0.034
_exptl_crystal_size_min 0.021
_platon_squeeze_details
; The unit cell contains solvent molecules which have been treated as a
 diffuse contribution to the overall scattering without specific atom 
 positions by SQUEEZE/PLATON.
;
_refine_diff_density_max 0.585
_refine_diff_density_min -0.572
_refine_diff_density_rms 0.094
_refine_ls_extinction_method none
_refine_ls_goodness_of_fit_ref 0.928
_refine_ls_hydrogen_treatment constr
_refine_ls_matrix_type full
_refine_ls_number_parameters 263
_refine_ls_number_reflns 5349
_refine_ls_number_restraints 0
_refine_ls_restrained_S_all 0.928
_refine_ls_R_factor_all 0.0641
_refine_ls_R_factor_gt 0.0403
_refine_ls_shift/su_max 0.001
_refine_ls_shift/su_mean 0.000
_refine_ls_structure_factor_coef Fsqd
_refine_ls_weighting_details 'calc w=1/[\s^2^(Fo^2^)+(0.0373P)^2^+0.0000P] where P=(Fo^2^+2Fc^2^)/3'
_refine_ls_weighting_scheme calc
_refine_ls_wR_factor_gt 0.0766
_refine_ls_wR_factor_ref 0.0816
_reflns_number_gt 3807
_reflns_number_total 5349
_reflns_threshold_expression >2sigma(I)
_cod_data_source_file cg300798p_si_001.cif
_cod_data_source_block 2
_cod_depositor_comments
;
The following automatic conversions were performed:

'_symmetry_cell_setting' value 'Triclinic' changed to 'triclinic'
according to /home/saulius/struct/CIF-dictionaries/cif_core.dic
dictionary named 'cif_core.dic' version 2.4.2 from 2011-04-26.

Automatic conversion script
Id: cif_fix_values 1891 2012-01-12 08:04:46Z andrius 
;
_cod_original_sg_symbol_Hall -P1
_cod_original_sg_symbol_H-M P-1
_cod_database_code 4506572

loop_
_symmetry_equiv_pos_as_xyz
'x, y, z'
'-x, -y, -z'

loop_
_atom_site_label
_atom_site_type_symbol
_atom_site_fract_x
_atom_site_fract_y
_atom_site_fract_z
_atom_site_U_iso_or_equiv
_atom_site_adp_type
_atom_site_occupancy
_atom_site_symmetry_multiplicity
_atom_site_calc_flag
_atom_site_refinement_flags
Ag1 Ag 0.81402(3) -0.19906(3) -0.03614(3) 0.02883(9) Uani 1 1 d .
P1 P 0.91483(8) -0.01448(8) 0.15031(8) 0.02058(18) Uani 1 1 d .
F1 F 1.0583(4) -0.6130(3) -0.1720(4) 0.1059(12) Uani 1 1 d .
F2 F 0.9714(6) -0.5658(3) -0.3271(4) 0.1491(19) Uani 1 1 d .
F3 F 0.8286(4) -0.6405(2) -0.2536(3) 0.0951(10) Uani 1 1 d .
O3 O 1.0628(3) -0.3665(2) -0.0504(3) 0.0420(7) Uani 1 1 d .
O2 O 0.8324(2) -0.3867(2) -0.1721(2) 0.0330(6) Uani 1 1 d .
O1 O 0.4494(2) 0.2314(2) 0.0914(2) 0.0304(6) Uani 1 1 d .
N1 N 0.6736(3) 0.2413(3) 0.0673(3) 0.0284(7) Uani 1 1 d .
H1A H 0.7428 0.2843 0.0547 0.034 Uiso 1 1 calc R
C15 C 0.8666(3) 0.1353(3) 0.1414(3) 0.0254(7) Uani 1 1 d .
H15A H 0.9029 0.2050 0.2259 0.031 Uiso 1 1 calc R
H15B H 0.9167 0.1574 0.0882 0.031 Uiso 1 1 calc R
C2 C 0.9517(4) -0.4247(3) -0.1387(4) 0.0331(8) Uani 1 1 d .
C17 C 0.5467(3) 0.2837(3) 0.0663(3) 0.0220(7) Uani 1 1 d .
C16 C 0.7022(3) 0.1263(3) 0.0887(3) 0.0280(8) Uani 1 1 d .
H16A H 0.6625 0.0498 0.0092 0.034 Uiso 1 1 calc R
H16B H 0.6524 0.1179 0.1479 0.034 Uiso 1 1 calc R
C3 C 0.8512(3) -0.0255(3) 0.2754(3) 0.0224(7) Uani 1 1 d .
C8 C 0.8825(4) 0.0763(3) 0.3904(3) 0.0295(8) Uani 1 1 d .
H8A H 0.9402 0.1548 0.4063 0.035 Uiso 1 1 calc R
C7 C 0.8302(4) 0.0641(4) 0.4825(3) 0.0374(9) Uani 1 1 d .
H7A H 0.8499 0.1345 0.5605 0.045 Uiso 1 1 calc R
C5 C 0.7186(4) -0.1532(4) 0.3480(4) 0.0378(9) Uani 1 1 d .
H5A H 0.6633 -0.2320 0.3341 0.045 Uiso 1 1 calc R
C4 C 0.7692(3) -0.1413(3) 0.2541(3) 0.0292(8) Uani 1 1 d .
H4A H 0.7477 -0.2119 0.1760 0.035 Uiso 1 1 calc R
C9 C 1.1162(3) 0.0180(3) 0.2091(3) 0.0225(7) Uani 1 1 d .
C14 C 1.1875(3) -0.0867(3) 0.1995(3) 0.0289(8) Uani 1 1 d .
H14A H 1.1308 -0.1703 0.1646 0.035 Uiso 1 1 calc R
C13 C 1.3401(4) -0.0701(4) 0.2403(3) 0.0358(9) Uani 1 1 d .
H13A H 1.3874 -0.1419 0.2361 0.043 Uiso 1 1 calc R
C12 C 1.4235(4) 0.0502(4) 0.2869(3) 0.0366(9) Uani 1 1 d .
H12A H 1.5282 0.0613 0.3128 0.044 Uiso 1 1 calc R
C11 C 1.3541(4) 0.1546(4) 0.2957(3) 0.0346(9) Uani 1 1 d .
H11A H 1.4114 0.2375 0.3272 0.041 Uiso 1 1 calc R
C10 C 1.2007(3) 0.1390(3) 0.2588(3) 0.0269(7) Uani 1 1 d .
H10A H 1.1539 0.2116 0.2677 0.032 Uiso 1 1 calc R
C18 C 0.5267(3) 0.3966(3) 0.0324(3) 0.0212(7) Uani 1 1 d .
C20 C 0.4287(3) 0.4734(3) 0.0750(3) 0.0248(7) Uani 1 1 d .
H20A H 0.3789 0.4550 0.1264 0.037 Uiso 1 1 calc R
C19 C 0.5972(3) 0.4236(3) -0.0433(3) 0.0266(8) Uani 1 1 d .
H19A H 0.6636 0.3712 -0.0737 0.040 Uiso 1 1 calc R
C1 C 0.9534(6) -0.5610(4) -0.2245(5) 0.0621(13) Uani 1 1 d .
C6 C 0.7491(4) -0.0512(4) 0.4596(3) 0.0379(9) Uani 1 1 d .
H6A H 0.7139 -0.0597 0.5229 0.045 Uiso 1 1 calc R

loop_
_atom_site_aniso_label
_atom_site_aniso_U_11
_atom_site_aniso_U_22
_atom_site_aniso_U_33
_atom_site_aniso_U_23
_atom_site_aniso_U_13
_atom_site_aniso_U_12
Ag1 0.02418(14) 0.02767(15) 0.03294(16) 0.00910(12) 0.01016(11) 0.00683(10)
P1 0.0188(4) 0.0228(4) 0.0244(5) 0.0133(4) 0.0068(3) 0.0091(3)
F1 0.108(3) 0.0611(19) 0.157(3) 0.040(2) 0.050(2) 0.0596(19)
F2 0.302(6) 0.095(3) 0.108(3) 0.034(2) 0.154(4) 0.087(3)
F3 0.110(3) 0.0303(15) 0.111(3) 0.0067(16) 0.013(2) 0.0045(16)
O3 0.0292(14) 0.0401(16) 0.0636(19) 0.0279(15) 0.0149(13) 0.0062(12)
O2 0.0314(13) 0.0259(13) 0.0439(16) 0.0137(12) 0.0150(12) 0.0080(11)
O1 0.0199(11) 0.0346(14) 0.0517(16) 0.0301(13) 0.0146(11) 0.0118(10)
N1 0.0202(13) 0.0317(16) 0.0526(19) 0.0322(15) 0.0174(13) 0.0143(12)
C15 0.0221(16) 0.0276(18) 0.032(2) 0.0172(16) 0.0082(14) 0.0089(14)
C2 0.037(2) 0.0269(19) 0.048(2) 0.0184(19) 0.0262(19) 0.0125(17)
C17 0.0191(15) 0.0255(17) 0.0238(18) 0.0124(15) 0.0066(14) 0.0059(14)
C16 0.0250(17) 0.0307(19) 0.043(2) 0.0277(18) 0.0139(16) 0.0118(15)
C3 0.0193(15) 0.0241(17) 0.0300(19) 0.0164(16) 0.0077(14) 0.0116(13)
C8 0.0281(17) 0.0289(19) 0.031(2) 0.0132(17) 0.0069(15) 0.0066(15)
C7 0.039(2) 0.049(2) 0.024(2) 0.0149(19) 0.0100(17) 0.0130(19)
C5 0.034(2) 0.044(2) 0.047(3) 0.032(2) 0.0124(18) 0.0070(18)
C4 0.0290(18) 0.0304(19) 0.030(2) 0.0154(17) 0.0068(15) 0.0080(15)
C9 0.0204(15) 0.0299(18) 0.0224(18) 0.0145(15) 0.0079(13) 0.0089(14)
C14 0.0252(17) 0.0291(19) 0.033(2) 0.0137(16) 0.0066(15) 0.0100(15)
C13 0.0251(18) 0.042(2) 0.044(2) 0.0177(19) 0.0120(17) 0.0172(17)
C12 0.0188(16) 0.062(3) 0.034(2) 0.025(2) 0.0070(15) 0.0120(18)
C11 0.0265(18) 0.044(2) 0.034(2) 0.0217(19) 0.0050(16) -0.0051(17)
C10 0.0284(17) 0.0277(18) 0.0282(19) 0.0161(16) 0.0072(15) 0.0066(15)
C18 0.0171(15) 0.0223(17) 0.0293(19) 0.0162(15) 0.0059(14) 0.0070(13)
C20 0.0214(16) 0.0293(18) 0.034(2) 0.0187(16) 0.0142(14) 0.0110(14)
C19 0.0243(17) 0.0260(18) 0.040(2) 0.0178(17) 0.0173(16) 0.0163(14)
C1 0.077(3) 0.041(3) 0.076(4) 0.020(3) 0.038(3) 0.028(3)
C6 0.035(2) 0.062(3) 0.031(2) 0.031(2) 0.0151(17) 0.016(2)

loop_
_atom_type_symbol
_atom_type_description
_atom_type_scat_dispersion_real
_atom_type_scat_dispersion_imag
_atom_type_scat_source
C C 0.0033 0.0016 'International Tables Vol C Tables 4.2.6.8 and 6.1.1.4'
H H 0.0000 0.0000 'International Tables Vol C Tables 4.2.6.8 and 6.1.1.4'
Ag Ag -0.8971 1.1015 'International Tables Vol C Tables 4.2.6.8 and 6.1.1.4'
F F 0.0171 0.0103 'International Tables Vol C Tables 4.2.6.8 and 6.1.1.4'
N N 0.0061 0.0033 'International Tables Vol C Tables 4.2.6.8 and 6.1.1.4'
O O 0.0106 0.0060 'International Tables Vol C Tables 4.2.6.8 and 6.1.1.4'
P P 0.1023 0.0942 'International Tables Vol C Tables 4.2.6.8 and 6.1.1.4'

loop_
_geom_angle_atom_site_label_1
_geom_angle_atom_site_label_2
_geom_angle_atom_site_label_3
_geom_angle
_geom_angle_site_symmetry_1
_geom_angle_site_symmetry_3
O2 Ag1 P1 151.12(6) . .
O2 Ag1 O1 97.43(8) . 2_655
P1 Ag1 O1 109.32(6) . 2_655
C3 P1 C9 106.42(14) . .
C3 P1 C15 104.66(14) . .
C9 P1 C15 103.94(14) . .
C3 P1 Ag1 111.42(11) . .
C9 P1 Ag1 114.42(10) . .
C15 P1 Ag1 115.08(11) . .
C2 O2 Ag1 114.1(2) . .
C17 O1 Ag1 137.22(19) . 2_655
C17 N1 C16 122.4(3) . .
C17 N1 H1A 118.8 . .
C16 N1 H1A 118.8 . .
C16 C15 P1 112.3(2) . .
C16 C15 H15A 109.1 . .
P1 C15 H15A 109.1 . .
C16 C15 H15B 109.1 . .
P1 C15 H15B 109.1 . .
H15A C15 H15B 107.9 . .
O3 C2 O2 128.9(3) . .
O3 C2 C1 117.9(3) . .
O2 C2 C1 113.2(4) . .
O1 C17 N1 121.2(3) . .
O1 C17 C18 121.8(3) . .
N1 C17 C18 117.0(3) . .
N1 C16 C15 109.2(3) . .
N1 C16 H16A 109.8 . .
C15 C16 H16A 109.8 . .
N1 C16 H16B 109.8 . .
C15 C16 H16B 109.8 . .
H16A C16 H16B 108.3 . .
C8 C3 C4 119.3(3) . .
C8 C3 P1 122.4(2) . .
C4 C3 P1 118.3(2) . .
C7 C8 C3 120.5(3) . .
C7 C8 H8A 119.8 . .
C3 C8 H8A 119.8 . .
C6 C7 C8 119.4(3) . .
C6 C7 H7A 120.3 . .
C8 C7 H7A 120.3 . .
C6 C5 C4 119.7(3) . .
C6 C5 H5A 120.1 . .
C4 C5 H5A 120.1 . .
C3 C4 C5 119.9(3) . .
C3 C4 H4A 120.1 . .
C5 C4 H4A 120.1 . .
C10 C9 C14 118.8(3) . .
C10 C9 P1 123.9(2) . .
C14 C9 P1 117.3(2) . .
C13 C14 C9 120.7(3) . .
C13 C14 H14A 119.6 . .
C9 C14 H14A 119.6 . .
C12 C13 C14 120.1(3) . .
C12 C13 H13A 119.9 . .
C14 C13 H13A 119.9 . .
C13 C12 C11 119.6(3) . .
C13 C12 H12A 120.2 . .
C11 C12 H12A 120.2 . .
C12 C11 C10 120.4(3) . .
C12 C11 H11A 119.8 . .
C10 C11 H11A 119.8 . .
C9 C10 C11 120.2(3) . .
C9 C10 H10A 119.9 . .
C11 C10 H10A 119.9 . .
C19 C18 C20 119.1(3) . .
C19 C18 C17 122.5(3) . .
C20 C18 C17 118.3(3) . .
C19 C20 C18 120.6(3) 2_665 .
C19 C20 H20A 119.7 2_665 .
C18 C20 H20A 119.7 . .
C18 C19 C20 120.3(3) . 2_665
C18 C19 H19A 119.8 . .
C20 C19 H19A 119.8 2_665 .
F2 C1 F1 108.4(4) . .
F2 C1 F3 107.5(5) . .
F1 C1 F3 104.2(4) . .
F2 C1 C2 111.4(4) . .
F1 C1 C2 112.7(4) . .
F3 C1 C2 112.3(4) . .
C5 C6 C7 121.3(3) . .
C5 C6 H6A 119.4 . .
C7 C6 H6A 119.4 . .

loop_
_geom_bond_atom_site_label_1
_geom_bond_atom_site_label_2
_geom_bond_distance
_geom_bond_site_symmetry_2
Ag1 O2 2.219(2) .
Ag1 P1 2.3586(9) .
Ag1 O1 2.393(2) 2_655
P1 C3 1.822(3) .
P1 C9 1.826(3) .
P1 C15 1.832(3) .
F1 C1 1.332(5) .
F2 C1 1.286(6) .
F3 C1 1.334(5) .
O3 C2 1.225(4) .
O2 C2 1.262(4) .
O1 C17 1.239(3) .
O1 Ag1 2.393(2) 2_655
N1 C17 1.330(4) .
N1 C16 1.458(4) .
N1 H1A 0.8800 .
C15 C16 1.511(4) .
C15 H15A 0.9900 .
C15 H15B 0.9900 .
C2 C1 1.524(5) .
C17 C18 1.499(4) .
C16 H16A 0.9900 .
C16 H16B 0.9900 .
C3 C8 1.388(4) .
C3 C4 1.396(4) .
C8 C7 1.387(5) .
C8 H8A 0.9500 .
C7 C6 1.381(5) .
C7 H7A 0.9500 .
C5 C6 1.363(5) .
C5 C4 1.398(5) .
C5 H5A 0.9500 .
C4 H4A 0.9500 .
C9 C10 1.385(4) .
C9 C14 1.393(4) .
C14 C13 1.386(4) .
C14 H14A 0.9500 .
C13 C12 1.378(5) .
C13 H13A 0.9500 .
C12 C11 1.381(5) .
C12 H12A 0.9500 .
C11 C10 1.393(4) .
C11 H11A 0.9500 .
C10 H10A 0.9500 .
C18 C19 1.382(4) .
C18 C20 1.390(4) .
C20 C19 1.384(4) 2_665
C20 H20A 0.9500 .
C19 C20 1.384(4) 2_665
C19 H19A 0.9500 .
C6 H6A 0.9500 .

loop_
_geom_torsion_atom_site_label_1
_geom_torsion_atom_site_label_2
_geom_torsion_atom_site_label_3
_geom_torsion_atom_site_label_4
_geom_torsion
_geom_torsion_site_symmetry_1
_geom_torsion_site_symmetry_4
O2 Ag1 P1 C3 -100.71(16) . .
O1 Ag1 P1 C3 56.10(11) 2_655 .
O2 Ag1 P1 C9 20.06(18) . .
O1 Ag1 P1 C9 176.87(12) 2_655 .
O2 Ag1 P1 C15 140.37(16) . .
O1 Ag1 P1 C15 -62.83(13) 2_655 .
P1 Ag1 O2 C2 5.0(3) . .
O1 Ag1 O2 C2 -152.9(2) 2_655 .
C3 P1 C15 C16 -71.0(3) . .
C9 P1 C15 C16 177.5(2) . .
Ag1 P1 C15 C16 51.6(3) . .
Ag1 O2 C2 O3 -9.3(5) . .
Ag1 O2 C2 C1 172.2(3) . .
Ag1 O1 C17 N1 -150.4(2) 2_655 .
Ag1 O1 C17 C18 29.1(5) 2_655 .
C16 N1 C17 O1 4.6(5) . .
C16 N1 C17 C18 -174.9(3) . .
C17 N1 C16 C15 -154.6(3) . .
P1 C15 C16 N1 -171.8(2) . .
C9 P1 C3 C8 61.5(3) . .
C15 P1 C3 C8 -48.2(3) . .
Ag1 P1 C3 C8 -173.1(2) . .
C9 P1 C3 C4 -117.9(2) . .
C15 P1 C3 C4 132.4(2) . .
Ag1 P1 C3 C4 7.5(3) . .
C4 C3 C8 C7 -1.4(5) . .
P1 C3 C8 C7 179.2(2) . .
C3 C8 C7 C6 1.4(5) . .
C8 C3 C4 C5 0.5(4) . .
P1 C3 C4 C5 180.0(2) . .
C6 C5 C4 C3 0.4(5) . .
C3 P1 C9 C10 -97.8(3) . .
C15 P1 C9 C10 12.4(3) . .
Ag1 P1 C9 C10 138.7(3) . .
C3 P1 C9 C14 84.0(3) . .
C15 P1 C9 C14 -165.8(2) . .
Ag1 P1 C9 C14 -39.5(3) . .
C10 C9 C14 C13 0.8(5) . .
P1 C9 C14 C13 179.0(3) . .
C9 C14 C13 C12 -2.3(5) . .
C14 C13 C12 C11 1.7(5) . .
C13 C12 C11 C10 0.5(5) . .
C14 C9 C10 C11 1.4(5) . .
P1 C9 C10 C11 -176.7(2) . .
C12 C11 C10 C9 -2.0(5) . .
O1 C17 C18 C19 -152.3(3) . .
N1 C17 C18 C19 27.3(5) . .
O1 C17 C18 C20 25.0(5) . .
N1 C17 C18 C20 -155.4(3) . .
C19 C18 C20 C19 -0.7(5) . 2_665
C17 C18 C20 C19 -178.0(3) . 2_665
C20 C18 C19 C20 0.7(5) . 2_665
C17 C18 C19 C20 177.9(3) . 2_665
O3 C2 C1 F2 -103.0(5) . .
O2 C2 C1 F2 75.6(5) . .
O3 C2 C1 F1 19.0(6) . .
O2 C2 C1 F1 -162.3(4) . .
O3 C2 C1 F3 136.3(4) . .
O2 C2 C1 F3 -45.1(5) . .
C4 C5 C6 C7 -0.4(5) . .
C8 C7 C6 C5 -0.5(5) . .

loop_
_platon_squeeze_void_nr
_platon_squeeze_void_average_x
_platon_squeeze_void_average_y
_platon_squeeze_void_average_z
_platon_squeeze_void_volume
_platon_squeeze_void_count_electrons
_platon_squeeze_void_content
1 -0.001 0.500 0.500 251 59 ' '
